data_2009999
loop_
_publ_author_name
'DesMarteau, D. D.'
'Pennington, W. T.'
'Resnati, G.'

_publ_section_title
;
 Fluorinated barbituric acid derivatives
;
_journal_issue 8
_journal_name_full 'Acta Crystallographica Section C'
_journal_page_first 1305
_journal_page_last 1308
_journal_paper_doi 10.1107/S0108270193012582
_journal_volume 50
_journal_year 1994
_chemical_formula_moiety 'C10 H7 F N2 O3'
_chemical_formula_sum 'C10 H7 F N2 O3'
_chemical_formula_weight 222.18
_space_group_IT_number 61
_symmetry_cell_setting orthorhombic
_symmetry_space_group_name_Hall '-P 2ac 2ab'
_symmetry_space_group_name_H-M 'P b c a'
_atom_type_scat_source IntTabIV
_cell_angle_alpha 90
_cell_angle_beta 90
_cell_angle_gamma 90
_cell_formula_units_Z 8
_cell_length_a 12.072(3)
_cell_length_b 8.349(2)
_cell_length_c 18.819(7)
_cell_measurement_reflns_used 49
_cell_measurement_temperature 294.0(10)
_cell_measurement_theta_max 22.9
_cell_measurement_theta_min 12.1
_cell_volume 1896.8(10)
_diffrn_measurement_device 'Nicolet R3m/V'
_diffrn_measurement_method \w/2\q
_diffrn_radiation_type MoK\a
_diffrn_radiation_wavelength 0.71073
_diffrn_reflns_limit_h_max 0
_diffrn_reflns_limit_h_min -14
_diffrn_reflns_limit_k_max 10
_diffrn_reflns_limit_k_min 0
_diffrn_reflns_limit_l_max 22
_diffrn_reflns_limit_l_min 0
_diffrn_reflns_number 1740
_diffrn_reflns_theta_max 24.0
_diffrn_standards_decay_% .0
_diffrn_standards_interval_count 97
_diffrn_standards_number 3
_exptl_absorpt_coefficient_mu 0.12
_exptl_absorpt_correction_T_max 1.00
_exptl_absorpt_correction_T_min 0.84
_exptl_absorpt_correction_type empirical
_exptl_crystal_colour Colorless
_exptl_crystal_density_diffrn 1.55
_exptl_crystal_description Parallelepiped
_exptl_crystal_size_max 0.32
_exptl_crystal_size_mid 0.31
_exptl_crystal_size_min 0.19
_refine_diff_density_max 0.231
_refine_diff_density_min -0.366
_refine_ls_extinction_method none
_refine_ls_goodness_of_fit_obs 1.63
_refine_ls_number_parameters 173
_refine_ls_number_reflns 919
_refine_ls_R_factor_obs 0.0523
_refine_ls_shift/esd_max 0.0006
_refine_ls_structure_factor_coef F
_refine_ls_weighting_details 'w = 1/[\s^2^(F) + g(F^2^)], g = 0.00025'
_refine_ls_weighting_scheme calc
_refine_ls_wR_factor_obs 0.0646
_reflns_number_observed 919
_reflns_number_total 1740
_reflns_observed_criterion I>3\s(I)
_cod_data_source_file st1077.cif
_cod_data_source_block st1077_structure_2_of_2
_cod_depositor_comments
;
The following automatic conversions were performed:

'_refine_ls_weighting_scheme' value 'w = 1/[\s^2^(F) + g(F^2^)], g =
0.00025' was changed to 'calc'. New tag
'_refine_ls_weighting_details' was created. The value of the new tag
was set to 'w = 1/[\s^2^(F) + g(F^2^)], g = 0.00025'.

Automatic conversion script
Id: cif_fix_values 3143 2015-03-26 13:38:13Z robertas 
;
_cod_original_cell_volume 1896.7(7)
_cod_database_code 2009999

loop_
_symmetry_equiv_pos_as_xyz
x,y,z
-x,-y,-z
1/2+x,y,1/2-z
-1/2-x,-y,-1/2+z
x,1/2-y,1/2+z
-x,-1/2+y,-1/2-z
1/2-x,1/2+y,z
-1/2+x,-1/2-y,-z

loop_
_atom_site_label
_atom_site_fract_x
_atom_site_fract_y
_atom_site_fract_z
_atom_site_U_iso_or_equiv
F(1) .1264(2) -.0261(3) .10160(10) .0360(10)
O(2) .1341(2) .4508(4) -.0782(2) .0420(10)
O(4) -.0646(2) .1099(4) .0589(2) .0410(10)
O(6) .3222(2) .1124(3) .0655(2) .0350(10)
N(1) .2263(3) .2817(5) -.0055(2) .0310(10)
N(3) .0327(3) .2886(5) -.0063(2) .0330(10)
C(2) .1315(3) .3489(5) -.0333(2) .0310(10)
C(4) .0234(3) .1746(5) .0450(2) .0300(10)
C(5) .1268(3) .1380(4) .0884(2) .0280(10)
C(6) .2349(3) .1742(5) .0486(2) .0260(10)
C(7) .1267(3) .2259(5) .1591(2) .0310(10)
C(8) .0461(4) .3377(6) .1768(3) .043(2)
C(9) .0468(5) .4075(7) .2437(3) .061(2)
C(10) .1276(5) .3706(7) .2918(3) .060(2)
C(11) .2087(5) .2638(8) .2734(3) .061(2)
C(12) .2087(4) .1912(6) .2078(3) .044(2)
H(1) .284(4) .311(5) -.023(2) .028(13)
H(3) -.026(5) .339(8) -.029(3) .09(2)
H(8) -.009(4) .368(6) .140(3) .057(15)
H(9) -.008(5) .487(7) .255(3) .076(19)
H(10) .119(5) .416(8) .337(4) .11(3)
H(11) .261(4) .240(6) .308(3) .061(16)
H(12) .264(5) .108(7) .195(3) .079(18)

loop_
_geom_angle_atom_site_label_1
_geom_angle_atom_site_label_2
_geom_angle_atom_site_label_3
_geom_angle
_geom_angle_publ_flag
C(2) N(1) C(6) 128.0(4) yes
C(6) N(1) H(1) 116.(3) yes
C(2) N(3) H(3) 109.(4) yes
O(2) C(2) N(1) 122.3(4) yes
N(1) C(2) N(3) 115.2(4) yes
O(4) C(4) C(5) 120.6(4) yes
F(1) C(5) C(4) 106.8(3) yes
C(4) C(5) C(6) 113.3(3) yes
C(4) C(5) C(7) 111.9(3) yes
O(6) C(6) N(1) 122.8(4) yes
N(1) C(6) C(5) 115.5(3) yes
C(5) C(7) C(12) 118.7(4) yes
C(7) C(8) C(9) 119.7(5) yes
C(9) C(8) H(8) 122.(3) yes
C(8) C(9) H(9) 119.(3) yes
C(9) C(10) C(11) 119.3(6) yes
C(11) C(10) H(10) 125.(4) yes
C(10) C(11) H(11) 117.(3) yes
C(7) C(12) C(11) 120.3(5) yes
C(11) C(12) H(12) 121.(3) yes
C(2) N(1) H(1) 116.(3) yes
C(2) N(3) C(4) 125.7(4) yes
C(4) N(3) H(3) 126.(4) yes
O(2) C(2) N(3) 122.5(4) yes
O(4) C(4) N(3) 122.3(4) yes
N(3) C(4) C(5) 117.0(3) yes
F(1) C(5) C(6) 106.4(3) yes
F(1) C(5) C(7) 108.7(3) yes
C(6) C(5) C(7) 109.5(3) yes
O(6) C(6) C(5) 121.7(4) yes
C(5) C(7) C(8) 122.4(4) yes
C(8) C(7) C(12) 118.9(4) yes
C(7) C(8) H(8) 118.(3) yes
C(8) C(9) C(10) 120.8(6) yes
C(10) C(9) H(9) 120.(3) yes
C(9) C(10) H(10) 116.(4) yes
C(10) C(11) C(12) 120.9(5) yes
C(12) C(11) H(11) 122.(3) yes
C(7) C(12) H(12) 118.(3) yes

loop_
_geom_bond_atom_site_label_1
_geom_bond_atom_site_label_2
_geom_bond_site_symmetry_1
_geom_bond_site_symmetry_2
_geom_bond_distance
_geom_bond_publ_flag
F(1) C(5) . . 1.392(4) yes
O(4) C(4) . . 1.221(5) yes
N(1) C(2) . . 1.380(6) yes
N(1) H(1) . . .81(4) yes
N(3) C(4) . . 1.360(6) yes
C(4) C(5) . . 1.525(6) yes
C(5) C(7) . . 1.519(6) yes
C(7) C(12) . . 1.382(6) yes
C(8) H(8) . . 1.00(5) yes
C(9) H(9) . . .96(6) yes
C(10) H(10) . . .94(7) yes
C(11) H(11) . . .92(5) yes
O(4) N(1) . 8_565 2.867(5) yes
O(6) N(3) . 8_665 2.899(5) yes
O(2) C(2) . . 1.199(5) yes
O(6) C(6) . . 1.217(5) yes
N(1) C(6) . . 1.362(6) yes
N(3) C(2) . . 1.393(6) yes
N(3) H(3) . . .93(6) yes
C(5) C(6) . . 1.537(6) yes
C(7) C(8) . . 1.391(6) yes
C(8) C(9) . . 1.388(8) yes
C(9) C(10) . . 1.368(9) yes
C(10) C(11) . . 1.370(9) yes
C(11) C(12) . . 1.376(8) yes
C(12) H(12) . . 1.00(6) yes
O(4) H(1) . 8_565 2.06(5) yes
O(6) H(3) . 8_665 2.00(5) yes
